data_1504542
loop_
_publ_author_name
'Iida, Motoo'
'Ooi, Takashi'
'Kito, Keijiro'
'Yoshida, Sanae'
'Kanoh, Kaneo'
'Shizuri, Yoshikazu'
'Kusumi, Takenori'

_publ_section_title
;
 Three new polyketide-terpenoid hybrids from Penicillium sp.
;
_journal_issue 5
_journal_name_full 'Organic letters'
_journal_page_first 845
_journal_page_last 848
_journal_paper_doi 10.1021/ol7029867
_journal_volume 10
_journal_year 2008
_chemical_absolute_configuration unk
_chemical_formula_moiety 'C26 H32 O10, C H4 O, H2 O '
_chemical_formula_sum 'C27 H38 O12'
_chemical_formula_weight 554.59
_space_group_IT_number 19
_symmetry_cell_setting orthorhombic
_symmetry_Int_Tables_number 19
_symmetry_space_group_name_Hall 'P 2ac 2ab'
_symmetry_space_group_name_H-M 'P 21 21 21'
_cell_angle_alpha 90
_cell_angle_beta 90
_cell_angle_gamma 90
_cell_formula_units_Z 4
_cell_length_a 8.674(2)
_cell_length_b 10.289(3)
_cell_length_c 29.529(8)
_cell_measurement_reflns_used 24139
_cell_measurement_temperature 123.1
_cell_measurement_theta_max 27.5
_cell_measurement_theta_min 3.1
_cell_volume 2635.4(12)
_computing_cell_refinement PROCESS-AUTO
_computing_data_collection PROCESS-AUTO
_computing_data_reduction CrystalStructure
_computing_publication_material 'CrystalStructure 3.6.0'
_computing_structure_refinement CRYSTALS
_computing_structure_solution SIR97
_diffrn_detector_area_resol_mean 10.00
_diffrn_measured_fraction_theta_full 0.9968
_diffrn_measured_fraction_theta_max 0.9968
_diffrn_measurement_device_type 'Rigaku RAXIS-RAPID'
_diffrn_measurement_method \w
_diffrn_radiation_type 'Mo K\a'
_diffrn_radiation_wavelength 0.7107
_diffrn_reflns_av_R_equivalents 0.031
_diffrn_reflns_limit_h_max 11
_diffrn_reflns_limit_h_min -11
_diffrn_reflns_limit_k_max 11
_diffrn_reflns_limit_k_min -13
_diffrn_reflns_limit_l_max 38
_diffrn_reflns_limit_l_min -38
_diffrn_reflns_number 26021
_diffrn_reflns_theta_full 27.48
_diffrn_reflns_theta_max 27.48
_exptl_absorpt_coefficient_mu 0.110
_exptl_absorpt_correction_T_max 0.989
_exptl_absorpt_correction_T_min 0.984
_exptl_absorpt_correction_type numerical
_exptl_absorpt_process_details
;
    Higashi, T. (1999). Program for Absorption Correction.
    Rigaku Corporation, Tokyo, Japan.
;
_exptl_crystal_colour colorless
_exptl_crystal_density_diffrn 1.398
_exptl_crystal_density_method 'not measured'
_exptl_crystal_description prism
_exptl_crystal_F_000 1184.00
_exptl_crystal_size_max 0.60
_exptl_crystal_size_mid 0.30
_exptl_crystal_size_min 0.10
_refine_diff_density_max 0.68
_refine_diff_density_min -0.71
_refine_ls_extinction_method none
_refine_ls_goodness_of_fit_ref 1.004
_refine_ls_hydrogen_treatment refall
_refine_ls_number_parameters 406
_refine_ls_number_reflns 3428
_refine_ls_R_factor_gt 0.0470
_refine_ls_shift/su_max 0.0000
_refine_ls_structure_factor_coef Fsqd
_refine_ls_weighting_details 'w = 1/[0.0021Fo^2^ + 1.0000\s(Fo^2^)]/(4Fo^2^)'
_refine_ls_weighting_scheme calc
_refine_ls_wR_factor_ref 0.1290
_reflns_number_gt 2845
_reflns_number_total 3428
_reflns_threshold_expression F^2^>2.0\s(F^2^)
_cod_data_source_file ol7029867-file001.cif
_cod_data_source_block '_compound_3'
_cod_depositor_comments
;
The following automatic conversions were performed:

'_chemical_absolute_configuration' value 'unk ' changed to 'unk'
according to /home/saulius/struct/CIF-dictionaries/cif_core.dic
dictionary named 'cif_core.dic' version 2.4.1 from 2010-06-29.

Automatic conversion script
Id: cif_fix_values 1715 2011-07-08 13:25:40Z adriana 
;
_cod_original_formula_sum 'C27 H38 O12 '
_cod_database_code 1504542

loop_
_symmetry_equiv_pos_site_id
_symmetry_equiv_pos_as_xyz
1 +X,+Y,+Z
2 1/2+X,1/2-Y,-Z
3 -X,1/2+Y,1/2-Z
4 1/2-X,-Y,1/2+Z

loop_
_atom_site_label
_atom_site_type_symbol
_atom_site_fract_x
_atom_site_fract_y
_atom_site_fract_z
_atom_site_U_iso_or_equiv
_atom_site_adp_type
_atom_site_occupancy
_atom_site_symmetry_multiplicity
_atom_site_calc_flag
_atom_site_refinement_flags
O(1) O 0.1509(3) 0.7430(2) 0.23592(7) 0.0223(5) Uani 1.00 1 d .
O(2) O 0.4653(2) 0.6071(2) 0.07019(6) 0.0188(5) Uani 1.00 1 d .
O(3) O 0.7141(2) 0.5425(2) 0.07503(7) 0.0212(5) Uani 1.00 1 d .
O(4) O 0.6377(3) 0.7232(2) 0.03744(7) 0.0232(5) Uani 1.00 1 d .
O(5) O 0.4883(2) 0.6373(2) 0.17954(7) 0.0216(5) Uani 1.00 1 d .
O(6) O 0.1221(3) 0.5436(2) 0.26371(7) 0.0255(5) Uani 1.00 1 d .
O(7) O 0.2299(3) 0.9021(2) 0.18469(7) 0.0240(5) Uani 1.00 1 d .
O(8) O -0.0104(3) 0.7471(2) 0.12466(7) 0.0277(5) Uani 1.00 1 d .
O(9) O 0.6499(3) 0.1240(3) 0.1676(1) 0.0465(8) Uani 1.00 1 d .
O(10) O 0.767(1) 0.9152(8) 0.1232(3) 0.167(3) Uani 1.00 1 d .
O(11) O 0.2140(3) 0.0856(2) 0.03013(7) 0.0338(6) Uani 1.00 1 d .
O(12) O 0.0657(5) -0.0498(4) 0.0668(1) 0.027(1) Uani 0.58 1 d P
O(13) O -0.0176(8) 0.0141(6) 0.0570(2) 0.034(2) Uani 0.42 1 d P
C(1) C 0.1549(9) 0.0402(8) 0.0695(3) 0.022(2) Uani 0.58 1 d P
C(2) C 0.103(1) 0.073(1) 0.0638(4) 0.023(3) Uani 0.42 1 d P
C(9) C 0.2282(3) 0.4385(3) 0.15816(9) 0.0148(6) Uani 1.00 1 d .
C(10) C 0.3858(3) 0.7092(3) 0.16705(9) 0.0168(6) Uani 1.00 1 d .
C(12) C 0.2910(4) 0.2980(3) 0.15481(9) 0.0178(6) Uani 1.00 1 d .
C(13) C 0.2592(4) 0.2257(3) 0.11128(9) 0.0210(7) Uani 1.00 1 d .
C(15) C 0.4178(3) 0.3778(3) 0.06545(9) 0.0192(6) Uani 1.00 1 d .
C(16) C 0.4189(3) 0.4941(3) 0.09677(9) 0.0167(6) Uani 1.00 1 d .
C(17) C 0.0246(3) 0.5922(3) 0.18705(9) 0.0177(6) Uani 1.00 1 d .
C(18) C 0.6176(3) 0.6166(3) 0.06198(9) 0.0166(6) Uani 1.00 1 d .
C(19) C 0.1027(3) 0.6178(3) 0.23279(9) 0.0195(7) Uani 1.00 1 d .
C(20) C 0.2582(3) 0.5288(3) 0.11699(9) 0.0151(6) Uani 1.00 1 d .
C(21) C 0.2454(4) 0.2197(3) 0.19711(9) 0.0237(7) Uani 1.00 1 d .
C(22) C 0.7950(4) 0.7468(3) 0.0231(1) 0.0287(8) Uani 1.00 1 d .
C(23) C 0.1348(4) 0.5171(3) 0.07946(9) 0.0193(6) Uani 1.00 1 d .
C(24) C 0.4761(4) 0.8780(3) 0.2243(1) 0.0276(8) Uani 1.00 1 d .
C(25) C 0.2535(3) 0.6710(3) 0.13565(9) 0.0156(6) Uani 1.00 1 d .
C(26) C 0.0941(3) 0.7046(3) 0.15799(9) 0.0172(6) Uani 1.00 1 d .
C(27) C 0.1161(4) 0.8121(3) 0.1936(1) 0.0211(7) Uani 1.00 1 d .
C(28) C 0.3612(4) 0.1554(3) 0.0347(1) 0.0256(7) Uani 1.00 1 d .
C(29) C 0.1645(5) 0.1236(3) 0.1093(1) 0.0333(9) Uani 1.00 1 d .
C(30) C 0.0589(3) 0.4523(3) 0.17197(9) 0.0176(6) Uani 1.00 1 d .
C(31) C 0.3467(4) 0.2633(3) 0.07067(9) 0.0195(6) Uani 1.00 1 d .
C(32) C 0.3852(4) 0.8522(3) 0.1813(1) 0.0218(7) Uani 1.00 1 d .
C(33) C 0.3895(4) 0.2061(4) -0.0130(1) 0.0313(8) Uani 1.00 1 d .
C(34) C -0.1503(3) 0.6086(3) 0.1937(1) 0.0244(7) Uani 1.00 1 d .
C(35) C 0.4825(6) 0.0571(4) 0.0486(1) 0.046(1) Uani 1.00 1 d .
C(37) C 0.7271(6) 0.2298(6) 0.1462(2) 0.063(1) Uani 1.00 1 d .
H(1) H 0.0982 0.0932 0.1341 0.040 Uiso 1.00 1 c R
H(2) H 0.2844 0.4768 0.1823 0.018 Uiso 1.00 1 c R
H(3) H 0.3030 0.1412 0.1981 0.028 Uiso 1.00 1 c R
H(4) H 0.2666 0.2696 0.2235 0.028 Uiso 1.00 1 c R
H(5) H 0.1385 0.2001 0.1960 0.029 Uiso 1.00 1 c R
H(6) H 0.4000 0.3063 0.1563 0.021 Uiso 1.00 1 c R
H(7) H 0.1656 0.5678 0.0541 0.023 Uiso 1.00 1 c R
H(8) H 0.0387 0.5480 0.0905 0.023 Uiso 1.00 1 c R
H(9) H 0.1242 0.4289 0.0705 0.023 Uiso 1.00 1 c R
H(10) H 0.4753 0.3873 0.0383 0.023 Uiso 1.00 1 c R
H(11) H -0.1711 0.6944 0.2039 0.029 Uiso 1.00 1 c R
H(12) H -0.1860 0.5479 0.2156 0.029 Uiso 1.00 1 c R
H(13) H -0.2017 0.5940 0.1658 0.029 Uiso 1.00 1 c R
H(14) H 0.4908 0.4802 0.1206 0.020 Uiso 1.00 1 c R
H(15) H 0.4346 0.8288 0.2487 0.033 Uiso 1.00 1 c R
H(16) H 0.4707 0.9679 0.2314 0.033 Uiso 1.00 1 c R
H(17) H 0.5805 0.8538 0.2195 0.033 Uiso 1.00 1 c R
H(18) H 0.2620 0.7260 0.1099 0.019 Uiso 1.00 1 c R
H(19) H 0.0212 0.8569 0.1973 0.025 Uiso 1.00 1 c R
H(21) H -0.0048 0.4310 0.1469 0.021 Uiso 1.00 1 c R
H(22) H 0.5818 0.0958 0.0466 0.055 Uiso 1.00 1 c R
H(23) H 0.4641 0.0295 0.0788 0.055 Uiso 1.00 1 c R
H(27) H 0.3197 0.2750 -0.0191 0.038 Uiso 1.00 1 c R
H(25) H 0.4923 0.2370 -0.0155 0.038 Uiso 1.00 1 c R
H(26) H 0.3736 0.1378 -0.0342 0.038 Uiso 1.00 1 c R
H(30) H 0.8626 0.7322 0.0479 0.034 Uiso 1.00 1 c R
H(28) H 0.8210 0.6897 -0.0010 0.035 Uiso 1.00 1 c R
H(29) H 0.8044 0.8343 0.0132 0.035 Uiso 1.00 1 c R
H(35) H 0.8236 0.1993 0.1353 0.075 Uiso 1.00 1 c R
H(31) H 0.0238 0.8103 0.1122 0.034 Uiso 1.00 1 c R
H(32) H 0.7154 0.0746 0.1877 0.056 Uiso 1.00 1 c R
H(33) H 0.6667 0.2601 0.1215 0.075 Uiso 1.00 1 c R
H(34) H 0.7436 0.2991 0.1669 0.075 Uiso 1.00 1 c R
H(20) H 0.0376 0.3946 0.1963 0.021 Uiso 1.00 1 c R
H(36) H 0.4339 0.8994 0.1576 0.026 Uiso 1.00 1 c R
H(24) H 0.4775 -0.0156 0.0288 0.055 Uiso 1.00 1 c R

loop_
_atom_site_aniso_label
_atom_site_aniso_U_11
_atom_site_aniso_U_22
_atom_site_aniso_U_33
_atom_site_aniso_U_12
_atom_site_aniso_U_13
_atom_site_aniso_U_23
O(1) 0.026(1) 0.020(1) 0.0208(9) -0.0012(9) -0.0010(9) -0.0040(8)
O(2) 0.017(1) 0.020(1) 0.0192(9) -0.0011(9) 0.0025(8) 0.0061(8)
O(3) 0.017(1) 0.022(1) 0.024(1) -0.0003(9) 0.0000(8) 0.0027(9)
O(4) 0.020(1) 0.023(1) 0.027(1) -0.0025(9) 0.0023(9) 0.0088(9)
O(5) 0.018(1) 0.020(1) 0.027(1) 0.0004(9) -0.0045(8) -0.0006(9)
O(6) 0.030(1) 0.028(1) 0.0178(9) -0.004(1) 0.0008(9) 0.0008(9)
O(7) 0.024(1) 0.0127(9) 0.035(1) 0.0004(9) -0.006(1) -0.0014(9)
O(8) 0.029(1) 0.023(1) 0.031(1) 0.000(1) -0.014(1) 0.0048(9)
O(9) 0.039(1) 0.051(2) 0.050(2) -0.001(1) -0.003(1) 0.015(1)
O(10) 0.144(7) 0.169(6) 0.188(7) 0.062(6) -0.014(6) -0.004(6)
O(11) 0.043(1) 0.034(1) 0.024(1) -0.015(1) 0.006(1) -0.012(1)
O(12) 0.030(2) 0.022(2) 0.027(2) -0.008(2) -0.007(2) -0.000(2)
O(13) 0.043(4) 0.030(3) 0.031(3) -0.018(3) -0.005(3) -0.005(3)
C(1) 0.024(4) 0.017(4) 0.025(3) 0.006(3) -0.006(3) 0.004(3)
C(2) 0.034(6) 0.010(5) 0.024(4) -0.001(4) -0.003(4) -0.000(3)
C(9) 0.016(1) 0.014(1) 0.014(1) -0.002(1) 0.000(1) -0.001(1)
C(10) 0.017(1) 0.016(1) 0.017(1) -0.004(1) 0.000(1) 0.003(1)
C(12) 0.022(1) 0.015(1) 0.017(1) -0.001(1) -0.001(1) 0.001(1)
C(13) 0.030(2) 0.015(1) 0.018(1) 0.002(1) 0.000(1) -0.001(1)
C(15) 0.018(1) 0.024(1) 0.016(1) 0.002(1) 0.002(1) -0.002(1)
C(16) 0.016(1) 0.017(1) 0.017(1) -0.000(1) 0.001(1) 0.003(1)
C(17) 0.017(1) 0.020(1) 0.016(1) -0.001(1) -0.000(1) -0.003(1)
C(18) 0.018(1) 0.019(1) 0.014(1) -0.002(1) 0.000(1) -0.002(1)
C(19) 0.016(1) 0.022(1) 0.020(1) 0.001(1) 0.002(1) -0.005(1)
C(20) 0.014(1) 0.015(1) 0.015(1) -0.002(1) 0.000(1) 0.001(1)
C(21) 0.037(2) 0.017(1) 0.018(1) -0.001(1) -0.002(1) 0.001(1)
C(22) 0.022(2) 0.032(2) 0.033(2) -0.008(1) 0.001(1) 0.010(1)
C(23) 0.018(1) 0.022(1) 0.018(1) -0.001(1) -0.002(1) -0.000(1)
C(24) 0.028(2) 0.020(1) 0.035(2) -0.002(1) -0.010(1) -0.004(1)
C(25) 0.014(1) 0.016(1) 0.016(1) -0.001(1) -0.000(1) 0.002(1)
C(26) 0.016(1) 0.015(1) 0.021(1) 0.001(1) -0.003(1) -0.000(1)
C(27) 0.019(1) 0.017(1) 0.027(1) 0.004(1) -0.003(1) -0.002(1)
C(28) 0.027(2) 0.024(1) 0.026(1) 0.002(1) 0.001(1) -0.010(1)
C(29) 0.054(2) 0.027(2) 0.019(1) -0.016(2) 0.008(1) -0.006(1)
C(30) 0.018(1) 0.016(1) 0.019(1) -0.003(1) 0.001(1) -0.002(1)
C(31) 0.020(1) 0.020(1) 0.018(1) 0.002(1) -0.000(1) -0.003(1)
C(32) 0.023(1) 0.015(1) 0.027(1) -0.003(1) -0.004(1) 0.001(1)
C(33) 0.028(2) 0.041(2) 0.025(1) -0.003(2) 0.006(1) -0.016(1)
C(34) 0.015(1) 0.033(2) 0.025(1) 0.002(1) 0.003(1) -0.007(1)
C(35) 0.063(3) 0.032(2) 0.043(2) 0.021(2) -0.007(2) -0.014(2)
C(37) 0.034(2) 0.088(4) 0.066(3) -0.017(3) -0.010(2) 0.036(3)

loop_
_atom_type_symbol
_atom_type_description
_atom_type_scat_dispersion_real
_atom_type_scat_dispersion_imag
_atom_type_scat_source
C C 0.003 0.002
;
International Tables for Crystallography
(1992, Vol. C, Tables 4.2.6.8 and 6.1.1.4)
;
H H 0.000 0.000
;
International Tables for Crystallography
(1992, Vol. C, Table 6.1.1.4)
;
O O 0.011 0.006
;
International Tables for Crystallography
(1992, Vol. C, Tables 4.2.6.8 and 6.1.1.4)
;

loop_
_geom_angle_atom_site_label_1
_geom_angle_atom_site_label_2
_geom_angle_atom_site_label_3
_geom_angle
O(1) C(19) O(6) 120.6(3)
O(1) C(19) C(17) 111.1(2)
C(27) O(1) C(19) 109.7(2)
O(1) C(27) O(7) 109.8(2)
O(1) C(27) C(26) 105.0(2)
O(2) C(16) C(15) 107.7(2)
C(18) O(2) C(16) 115.2(2)
O(2) C(16) C(20) 105.7(2)
O(2) C(18) O(3) 125.6(3)
O(2) C(18) O(4) 106.7(2)
O(3) C(18) O(4) 127.7(3)
C(22) O(4) C(18) 115.0(2)
O(5) C(10) C(25) 125.3(3)
O(5) C(10) C(32) 120.4(3)
O(6) C(19) C(17) 128.4(3)
O(7) C(27) C(26) 116.3(2)
C(32) O(7) C(27) 116.2(2)
O(7) C(32) C(10) 111.4(2)
O(7) C(32) C(24) 111.3(3)
O(8) C(26) C(17) 111.4(2)
O(8) C(26) C(25) 110.0(2)
O(8) C(26) C(27) 109.5(2)
O(11) C(1) O(12) 116.8(6)
O(11) C(1) O(13) 102.6(5)
O(11) C(1) C(2) 81(1)
C(2) O(11) C(1) 24.6(6)
C(28) O(11) C(1) 114.7(4)
O(11) C(1) C(29) 117.9(6)
O(11) C(2) O(12) 108.2(7)
O(11) C(2) O(13) 121.4(9)
O(11) C(2) C(1) 74(1)
C(28) O(11) C(2) 125.6(5)
O(11) C(2) C(29) 110.6(8)
O(11) C(28) C(31) 110.1(3)
O(11) C(28) C(33) 102.8(3)
O(11) C(28) C(35) 107.6(3)
O(12) O(13) C(1) 50.7(5)
C(1) O(12) O(13) 88.7(6)
O(12) O(13) C(2) 70.5(7)
C(2) O(12) O(13) 62.1(7)
O(12) C(1) O(13) 40.6(4)
O(12) C(1) C(2) 85(1)
C(2) O(12) C(1) 26.6(6)
O(12) C(1) C(29) 122.7(7)
O(12) C(2) O(13) 47.4(5)
O(12) C(2) C(1) 67(1)
O(12) C(2) C(29) 110.8(7)
O(13) C(1) C(2) 45(1)
C(2) O(13) C(1) 19.9(6)
O(13) C(1) C(29) 110.3(6)
O(13) C(2) C(1) 114(1)
O(13) C(2) C(29) 127.5(9)
C(1) C(2) C(29) 71(1)
C(29) C(1) C(2) 86(1)
C(1) C(29) C(2) 22.4(5)
C(1) C(29) C(13) 122.2(4)
C(2) C(29) C(13) 121.3(5)
C(20) C(9) C(12) 116.7(2)
C(30) C(9) C(12) 116.2(2)
C(9) C(12) C(13) 116.8(2)
C(9) C(12) C(21) 110.3(2)
C(9) C(20) C(25) 106.2(2)
C(9) C(20) C(16) 108.2(2)
C(9) C(20) C(23) 113.5(2)
C(30) C(9) C(20) 108.3(2)
C(9) C(30) C(17) 110.5(2)
C(10) C(25) C(26) 110.5(2)
C(32) C(10) C(25) 114.3(2)
C(10) C(25) C(20) 115.8(2)
C(10) C(32) C(24) 113.3(2)
C(12) C(13) C(29) 122.4(3)
C(12) C(13) C(31) 118.0(3)
C(21) C(12) C(13) 112.7(2)
C(31) C(13) C(29) 119.3(3)
C(13) C(31) C(15) 124.3(3)
C(13) C(31) C(28) 114.5(2)
C(15) C(16) C(20) 114.2(2)
C(31) C(15) C(16) 129.0(3)
C(15) C(31) C(28) 121.1(3)
C(16) C(20) C(25) 111.9(2)
C(16) C(20) C(23) 109.1(2)
C(26) C(17) C(19) 100.7(2)
C(34) C(17) C(19) 107.7(2)
C(30) C(17) C(19) 109.3(2)
C(17) C(26) C(25) 114.1(2)
C(17) C(26) C(27) 101.9(2)
C(34) C(17) C(26) 111.7(2)
C(30) C(17) C(26) 117.4(2)
C(34) C(17) C(30) 109.4(2)
C(25) C(20) C(23) 107.9(2)
C(20) C(25) C(26) 112.1(2)
C(25) C(26) C(27) 109.6(2)
C(33) C(28) C(31) 113.8(3)
C(35) C(28) C(31) 110.6(3)
C(35) C(28) C(33) 111.5(3)
O(1) C(27) H(19) 108.3015
O(2) C(16) H(14) 109.6470
O(4) C(22) H(30) 109.2714
O(4) C(22) H(28) 109.8199
O(4) C(22) H(29) 109.2268
O(7) C(27) H(19) 108.4037
O(7) C(32) H(36) 106.5164
H(31) O(8) C(26) 109.4448
O(9) C(37) H(33) 109.3375
O(9) C(37) H(35) 108.1321
H(32) O(9) C(37) 113.4387
O(9) C(37) H(34) 111.0261
C(1) C(29) H(1) 112.3528
C(2) C(29) H(1) 109.8582
H(2) C(9) C(12) 104.7669
C(9) C(12) H(6) 105.2458
H(2) C(9) C(20) 104.7097
H(2) C(9) C(30) 104.7282
C(9) C(30) H(20) 109.2888
C(9) C(30) H(21) 109.2169
C(10) C(25) H(18) 105.9115
C(10) C(32) H(36) 106.7592
H(6) C(12) C(13) 105.3091
H(6) C(12) C(21) 105.4628
C(12) C(21) H(4) 109.4661
C(12) C(21) H(3) 109.5104
C(12) C(21) H(5) 109.5863
C(13) C(29) H(1) 125.3808
H(10) C(15) C(16) 115.5504
C(15) C(16) H(14) 109.6853
H(10) C(15) C(31) 115.4844
H(14) C(16) C(20) 109.7872
C(17) C(30) H(20) 109.1477
C(17) C(30) H(21) 109.2388
C(17) C(34) H(11) 109.2543
C(17) C(34) H(12) 109.6488
C(17) C(34) H(13) 109.4916
C(20) C(23) H(7) 109.0748
C(20) C(23) H(9) 109.9873
C(20) C(23) H(8) 109.5655
C(20) C(25) H(18) 105.8598
H(4) C(21) H(3) 109.4691
H(5) C(21) H(3) 109.4780
H(5) C(21) H(4) 109.3172
H(28) C(22) H(30) 109.4673
H(29) C(22) H(30) 109.4880
H(29) C(22) H(28) 109.5531
H(9) C(23) H(7) 109.4650
H(8) C(23) H(7) 109.4393
H(9) C(23) H(8) 109.2947
H(15) C(24) C(32) 110.1146
H(17) C(24) C(32) 108.9628
C(24) C(32) H(36) 107.1428
H(16) C(24) C(32) 109.2003
H(17) C(24) H(15) 109.5638
H(16) C(24) H(15) 109.4669
H(17) C(24) H(16) 109.5167
H(18) C(25) C(26) 105.8256
C(26) C(27) H(19) 108.7190
C(28) C(33) H(27) 109.2501
C(28) C(33) H(25) 109.7216
C(28) C(33) H(26) 109.3630
C(28) C(35) H(23) 109.6305
C(28) C(35) H(22) 109.4537
C(28) C(35) H(24) 109.1268
H(20) C(30) H(21) 109.4514
H(25) C(33) H(27) 109.4738
H(26) C(33) H(27) 109.5908
H(26) C(33) H(25) 109.4281
H(12) C(34) H(11) 109.4653
H(13) C(34) H(11) 109.5117
H(13) C(34) H(12) 109.4556
H(23) C(35) H(22) 109.5783
H(24) C(35) H(22) 109.4761
H(24) C(35) H(23) 109.5610
H(33) C(37) H(35) 109.4720
H(34) C(37) H(35) 109.4511
H(34) C(37) H(33) 109.3968

loop_
_geom_bond_atom_site_label_1
_geom_bond_atom_site_label_2
_geom_bond_distance
O(1) C(19) 1.357(4)
O(1) C(27) 1.470(4)
O(2) C(16) 1.460(3)
O(2) C(18) 1.347(3)
O(3) C(18) 1.196(4)
O(4) C(18) 1.326(4)
O(4) C(22) 1.449(4)
O(5) C(10) 1.214(3)
O(6) C(19) 1.202(4)
O(7) C(27) 1.379(4)
O(7) C(32) 1.445(4)
O(8) C(26) 1.408(4)
O(9) C(37) 1.425(6)
O(11) C(1) 1.354(8)
O(11) C(2) 1.39(1)
O(11) C(28) 1.471(4)
O(12) O(13) 1.019(8)
O(12) C(1) 1.210(9)
O(12) C(2) 1.31(1)
O(13) C(1) 1.56(1)
O(13) C(2) 1.22(1)
C(1) C(2) 0.59(1)
C(1) C(29) 1.458(8)
C(2) C(29) 1.54(1)
C(9) C(12) 1.548(4)
C(9) C(20) 1.552(4)
C(9) C(30) 1.531(4)
C(10) C(25) 1.527(4)
C(10) C(32) 1.530(4)
C(12) C(13) 1.511(4)
C(12) C(21) 1.538(4)
C(13) C(29) 1.335(5)
C(13) C(31) 1.471(4)
C(15) C(16) 1.513(4)
C(15) C(31) 1.338(4)
C(16) C(20) 1.558(4)
C(17) C(19) 1.534(4)
C(17) C(26) 1.562(4)
C(17) C(30) 1.536(4)
C(17) C(34) 1.539(4)
C(20) C(23) 1.545(4)
C(20) C(25) 1.564(4)
C(24) C(32) 1.519(5)
C(25) C(26) 1.570(4)
C(26) C(27) 1.537(4)
C(28) C(31) 1.541(4)
C(28) C(33) 1.523(4)
C(28) C(35) 1.516(6)
O(8) H(31) 0.8038
O(9) H(32) 0.9662
C(9) H(2) 0.9499
C(12) H(6) 0.9500
C(15) H(10) 0.9500
C(16) H(14) 0.9499
C(21) H(3) 0.9500
C(21) H(4) 0.9500
C(21) H(5) 0.9500
C(22) H(30) 0.9499
C(22) H(28) 0.9501
C(22) H(29) 0.9500
C(23) H(7) 0.9501
C(23) H(8) 0.9500
C(23) H(9) 0.9500
C(24) H(15) 0.9499
C(24) H(16) 0.9501
C(24) H(17) 0.9500
C(25) H(18) 0.9501
C(27) H(19) 0.9500
C(29) H(1) 0.9822
C(30) H(21) 0.9500
C(30) H(20) 0.9499
C(32) H(36) 0.9499
C(33) H(27) 0.9500
C(33) H(25) 0.9500
C(33) H(26) 0.9500
C(34) H(11) 0.9500
C(34) H(12) 0.9500
C(34) H(13) 0.9499
C(35) H(22) 0.9500
C(35) H(23) 0.9499
C(35) H(24) 0.9500
C(37) H(35) 0.9500
C(37) H(33) 0.9501
C(37) H(34) 0.9499

loop_
_geom_torsion_atom_site_label_1
_geom_torsion_atom_site_label_2
_geom_torsion_atom_site_label_3
_geom_torsion_atom_site_label_4
_geom_torsion
C(27) O(1) C(19) O(6) 179.0(3)
C(27) O(1) C(19) C(17) -1.7(3)
C(19) O(1) C(27) O(7) -145.6(2)
C(19) O(1) C(27) C(26) -19.8(3)
C(19) O(1) C(27) H(19) 96.2
C(18) O(2) C(16) C(15) -78.2(3)
C(18) O(2) C(16) C(20) 159.3(2)
C(18) O(2) C(16) H(14) 41.0
C(16) O(2) C(18) O(3) -1.1(4)
C(16) O(2) C(18) O(4) 179.5(2)
C(22) O(4) C(18) O(2) -177.0(2)
C(22) O(4) C(18) O(3) 3.6(4)
C(18) O(4) C(22) H(30) -44.6
C(18) O(4) C(22) H(28) 75.5
C(18) O(4) C(22) H(29) -164.3
C(32) O(7) C(27) O(1) 57.5(3)
C(32) O(7) C(27) C(26) -61.6(3)
C(32) O(7) C(27) H(19) 175.7
C(27) O(7) C(32) C(10) 25.8(3)
C(27) O(7) C(32) C(24) -101.7(3)
C(27) O(7) C(32) H(36) 141.8
H(31) O(8) C(26) C(17) 173.1
H(31) O(8) C(26) C(25) -59.4
H(31) O(8) C(26) C(27) 61.2
H(32) O(9) C(37) H(35) 45.9
H(32) O(9) C(37) H(33) 165.0
H(32) O(9) C(37) H(34) -74.2
C(2) O(11) C(1) O(12) 80.7(9)
C(2) O(11) C(1) O(13) 40.0(6)
C(2) O(11) C(1) C(29) -81.3(9)
C(28) O(11) C(1) O(12) -157.0(5)
C(28) O(11) C(1) O(13) 162.3(4)
C(28) O(11) C(1) C(2) 122(1)
C(28) O(11) C(1) C(29) 40.9(7)
C(1) O(11) C(2) O(12) -59.3(8)
C(1) O(11) C(2) O(13) -109(1)
C(1) O(11) C(2) C(29) 62(1)
C(28) O(11) C(2) O(12) -130.2(6)
C(28) O(11) C(2) O(13) 179.2(7)
C(28) O(11) C(2) C(1) -70(1)
C(28) O(11) C(2) C(29) -8.7(9)
C(1) O(11) C(28) C(31) -52.6(3)
C(1) O(11) C(28) C(33) -174.3(3)
C(1) O(11) C(28) C(35) 67.9(3)
C(2) O(11) C(28) C(31) -27.0(4)
C(2) O(11) C(28) C(33) -148.6(3)
C(2) O(11) C(28) C(35) 93.6(3)
C(1) O(12) O(13) C(2) -0.1(5)
C(2) O(12) O(13) C(1) 0.1(3)
O(13) O(12) C(1) O(11) -77.7(7)
O(13) O(12) C(1) C(2) 0(1)
O(13) O(12) C(1) C(29) 83.4(7)
C(2) O(12) C(1) O(11) -77.9(9)
C(2) O(12) C(1) O(13) -0.2(6)
C(2) O(12) C(1) C(29) 83(1)
O(13) O(12) C(2) O(11) -116.3(8)
O(13) O(12) C(2) C(1) -179(1)
O(13) O(12) C(2) C(29) 122.3(9)
C(1) O(12) C(2) O(11) 63(1)
C(1) O(12) C(2) O(13) 179(1)
C(1) O(12) C(2) C(29) -57.9(9)
O(12) O(13) C(1) O(11) 116.6(7)
O(12) O(13) C(1) C(2) -179(1)
O(12) O(13) C(1) C(29) -117.0(8)
C(2) O(13) C(1) O(11) -63(1)
C(2) O(13) C(1) O(12) 179(1)
C(2) O(13) C(1) C(29) 62(1)
O(12) O(13) C(2) O(11) 86.3(9)
O(12) O(13) C(2) C(1) 0(1)
O(12) O(13) C(2) C(29) -84(1)
C(1) O(13) C(2) O(11) 86(1)
C(1) O(13) C(2) O(12) 0(1)
C(1) O(13) C(2) C(29) -84(1)
O(11) C(1) C(2) O(12) 117.9(6)
O(11) C(1) C(2) O(13) 117(1)
O(11) C(1) C(2) C(29) -118.9(6)
O(12) C(1) C(2) O(11) -117.9(6)
O(12) C(1) C(2) O(13) 0(1)
O(12) C(1) C(2) C(29) 123.2(7)
O(13) C(1) C(2) O(11) -117(1)
O(13) C(1) C(2) O(12) 0(1)
O(13) C(1) C(2) C(29) 123(1)
C(29) C(1) C(2) O(11) 118.9(6)
C(29) C(1) C(2) O(12) -123.2(6)
C(29) C(1) C(2) O(13) -123(1)
O(11) C(1) C(29) C(2) 78(1)
O(11) C(1) C(29) C(13) -16.5(9)
O(11) C(1) C(29) H(1) 166.2
O(12) C(1) C(29) C(2) -82(1)
O(12) C(1) C(29) C(13) -177.4(7)
O(12) C(1) C(29) H(1) 5.3
O(13) C(1) C(29) C(2) -39(1)
O(13) C(1) C(29) C(13) -133.8(5)
O(13) C(1) C(29) H(1) 48.9
C(2) C(1) C(29) C(13) -94(1)
C(2) C(1) C(29) H(1) 88.0
O(11) C(2) C(29) C(1) -64(1)
O(11) C(2) C(29) C(13) 35(1)
O(11) C(2) C(29) H(1) -164.8
O(12) C(2) C(29) C(1) 55(1)
O(12) C(2) C(29) C(13) 155.3(8)
O(12) C(2) C(29) H(1) -44.8
O(13) C(2) C(29) C(1) 107(1)
O(13) C(2) C(29) C(13) -153.1(9)
O(13) C(2) C(29) H(1) 6.8
C(1) C(2) C(29) C(13) 99(1)
C(1) C(2) C(29) H(1) -100.7
C(20) C(9) C(12) C(13) -47.0(4)
C(20) C(9) C(12) C(21) -177.4(2)
C(20) C(9) C(12) H(6) 69.3
C(30) C(9) C(12) C(13) 82.7(3)
C(30) C(9) C(12) C(21) -47.6(3)
C(30) C(9) C(12) H(6) -160.9
H(2) C(9) C(12) C(13) -162.3
H(2) C(9) C(12) C(21) 67.4
H(2) C(9) C(12) H(6) -45.9
C(12) C(9) C(20) C(16) -35.1(3)
C(12) C(9) C(20) C(23) 86.2(3)
C(12) C(9) C(20) C(25) -155.4(2)
C(30) C(9) C(20) C(16) -168.4(2)
C(30) C(9) C(20) C(23) -47.2(3)
C(30) C(9) C(20) C(25) 71.3(3)
H(2) C(9) C(20) C(16) 80.2
H(2) C(9) C(20) C(23) -158.5
H(2) C(9) C(20) C(25) -40.1
C(12) C(9) C(30) C(17) 163.9(2)
C(12) C(9) C(30) H(21) -76.0
C(12) C(9) C(30) H(20) 43.8
C(20) C(9) C(30) C(17) -62.5(3)
C(20) C(9) C(30) H(21) 57.7
C(20) C(9) C(30) H(20) 177.4
H(2) C(9) C(30) C(17) 48.9
H(2) C(9) C(30) H(21) 169.0
H(2) C(9) C(30) H(20) -71.3
O(5) C(10) C(25) C(20) -2.9(4)
O(5) C(10) C(25) C(26) 126.0(3)
O(5) C(10) C(25) H(18) -119.9
C(32) C(10) C(25) C(20) 174.9(2)
C(32) C(10) C(25) C(26) -56.2(3)
C(32) C(10) C(25) H(18) 57.9
O(5) C(10) C(32) O(7) -149.7(3)
O(5) C(10) C(32) C(24) -23.3(4)
O(5) C(10) C(32) H(36) 94.4
C(25) C(10) C(32) O(7) 32.4(3)
C(25) C(10) C(32) C(24) 158.8(3)
C(25) C(10) C(32) H(36) -83.5
C(9) C(12) C(13) C(29) -111.8(3)
C(9) C(12) C(13) C(31) 73.5(4)
C(21) C(12) C(13) C(29) 17.4(4)
C(21) C(12) C(13) C(31) -157.3(3)
H(6) C(12) C(13) C(29) 131.9
H(6) C(12) C(13) C(31) -42.8
C(9) C(12) C(21) H(3) -166.9
C(9) C(12) C(21) H(4) -46.9
C(9) C(12) C(21) H(5) 73.0
C(13) C(12) C(21) H(3) 60.6
C(13) C(12) C(21) H(4) -179.4
C(13) C(12) C(21) H(5) -59.5
H(6) C(12) C(21) H(3) -53.8
H(6) C(12) C(21) H(4) 66.2
H(6) C(12) C(21) H(5) -173.9
C(12) C(13) C(29) C(1) -168.9(5)
C(12) C(13) C(29) C(2) 164.8(6)
C(12) C(13) C(29) H(1) 8.1
C(31) C(13) C(29) C(1) 5.8(6)
C(31) C(13) C(29) C(2) -20.6(7)
C(31) C(13) C(29) H(1) -177.3
C(12) C(13) C(31) C(15) -20.3(4)
C(12) C(13) C(31) C(28) 155.6(3)
C(29) C(13) C(31) C(15) 164.8(3)
C(29) C(13) C(31) C(28) -19.3(4)
C(31) C(15) C(16) O(2) -160.8(3)
C(31) C(15) C(16) C(20) -43.7(4)
C(31) C(15) C(16) H(14) 80.0
H(10) C(15) C(16) O(2) 19.1
H(10) C(15) C(16) C(20) 136.1
H(10) C(15) C(16) H(14) -100.1
C(16) C(15) C(31) C(13) -3.8(5)
C(16) C(15) C(31) C(28) -179.3(3)
H(10) C(15) C(31) C(13) 176.4
H(10) C(15) C(31) C(28) 0.8
O(2) C(16) C(20) C(9) -160.1(2)
O(2) C(16) C(20) C(23) 76.0(3)
O(2) C(16) C(20) C(25) -43.4(3)
C(15) C(16) C(20) C(9) 81.8(3)
C(15) C(16) C(20) C(23) -42.2(3)
C(15) C(16) C(20) C(25) -161.5(2)
H(14) C(16) C(20) C(9) -41.9
H(14) C(16) C(20) C(23) -165.8
H(14) C(16) C(20) C(25) 74.8
C(26) C(17) C(19) O(1) 21.8(3)
C(26) C(17) C(19) O(6) -159.0(3)
C(30) C(17) C(19) O(1) 146.1(2)
C(30) C(17) C(19) O(6) -34.7(4)
C(34) C(17) C(19) O(1) -95.2(3)
C(34) C(17) C(19) O(6) 84.0(4)
C(19) C(17) C(26) O(8) -148.4(2)
C(19) C(17) C(26) C(25) 86.4(3)
C(19) C(17) C(26) C(27) -31.7(3)
C(30) C(17) C(26) O(8) 93.1(3)
C(30) C(17) C(26) C(25) -32.1(3)
C(30) C(17) C(26) C(27) -150.2(2)
C(34) C(17) C(26) O(8) -34.3(3)
C(34) C(17) C(26) C(25) -159.6(2)
C(34) C(17) C(26) C(27) 82.4(3)
C(19) C(17) C(30) C(9) -70.9(3)
C(19) C(17) C(30) H(21) 168.9
C(19) C(17) C(30) H(20) 49.3
C(26) C(17) C(30) C(9) 42.9(3)
C(26) C(17) C(30) H(21) -77.3
C(26) C(17) C(30) H(20) 163.1
C(34) C(17) C(30) C(9) 171.4(2)
C(34) C(17) C(30) H(21) 51.3
C(34) C(17) C(30) H(20) -68.4
C(19) C(17) C(34) H(11) 59.5
C(19) C(17) C(34) H(12) -60.4
C(19) C(17) C(34) H(13) 179.5
C(26) C(17) C(34) H(11) -50.1
C(26) C(17) C(34) H(12) -170.1
C(26) C(17) C(34) H(13) 69.8
C(30) C(17) C(34) H(11) 178.2
C(30) C(17) C(34) H(12) 58.3
C(30) C(17) C(34) H(13) -61.8
C(9) C(20) C(23) H(7) -174.1
C(9) C(20) C(23) H(8) 66.1
C(9) C(20) C(23) H(9) -54.0
C(16) C(20) C(23) H(7) -53.3
C(16) C(20) C(23) H(8) -173.1
C(16) C(20) C(23) H(9) 66.7
C(25) C(20) C(23) H(7) 68.4
C(25) C(20) C(23) H(8) -51.3
C(25) C(20) C(23) H(9) -171.5
C(9) C(20) C(25) C(10) 68.5(3)
C(9) C(20) C(25) C(26) -59.6(3)
C(9) C(20) C(25) H(18) -174.5
C(16) C(20) C(25) C(10) -49.5(3)
C(16) C(20) C(25) C(26) -177.5(2)
C(16) C(20) C(25) H(18) 67.6
C(23) C(20) C(25) C(10) -169.5(2)
C(23) C(20) C(25) C(26) 62.5(3)
C(23) C(20) C(25) H(18) -52.5
H(15) C(24) C(32) O(7) 67.0
H(15) C(24) C(32) C(10) -59.4
H(15) C(24) C(32) H(36) -176.9
H(16) C(24) C(32) O(7) -53.2
H(16) C(24) C(32) C(10) -179.7
H(16) C(24) C(32) H(36) 62.9
H(17) C(24) C(32) O(7) -172.8
H(17) C(24) C(32) C(10) 60.7
H(17) C(24) C(32) H(36) -56.7
C(10) C(25) C(26) O(8) 143.6(2)
C(10) C(25) C(26) C(17) -90.3(3)
C(10) C(25) C(26) C(27) 23.1(3)
C(20) C(25) C(26) O(8) -85.5(3)
C(20) C(25) C(26) C(17) 40.5(3)
C(20) C(25) C(26) C(27) 154.0(2)
H(18) C(25) C(26) O(8) 29.4
H(18) C(25) C(26) C(17) 155.5
H(18) C(25) C(26) C(27) -91.1
O(8) C(26) C(27) O(1) 150.3(2)
O(8) C(26) C(27) O(7) -88.1(3)
O(8) C(26) C(27) H(19) 34.5
C(17) C(26) C(27) O(1) 32.2(3)
C(17) C(26) C(27) O(7) 153.8(2)
C(17) C(26) C(27) H(19) -83.5
C(25) C(26) C(27) O(1) -88.9(3)
C(25) C(26) C(27) O(7) 32.7(3)
C(25) C(26) C(27) H(19) 155.3
O(11) C(28) C(31) C(13) 41.2(4)
O(11) C(28) C(31) C(15) -142.9(3)
C(33) C(28) C(31) C(13) 156.0(3)
C(33) C(28) C(31) C(15) -28.1(4)
C(35) C(28) C(31) C(13) -77.6(3)
C(35) C(28) C(31) C(15) 98.4(3)
O(11) C(28) C(33) H(27) 72.4
O(11) C(28) C(33) H(25) -167.6
O(11) C(28) C(33) H(26) -47.6
C(31) C(28) C(33) H(27) -46.7
C(31) C(28) C(33) H(25) 73.3
C(31) C(28) C(33) H(26) -166.7
C(35) C(28) C(33) H(27) -172.7
C(35) C(28) C(33) H(25) -52.7
C(35) C(28) C(33) H(26) 67.4
O(11) C(28) C(35) H(22) 169.8
O(11) C(28) C(35) H(23) -70.0
O(11) C(28) C(35) H(24) 50.0
C(31) C(28) C(35) H(22) -70.0
C(31) C(28) C(35) H(23) 50.3
C(31) C(28) C(35) H(24) 170.2
C(33) C(28) C(35) H(22) 57.8
C(33) C(28) C(35) H(23) 178.0
C(33) C(28) C(35) H(24) -62.0
